data_4000911
loop_
_publ_author_name
'Ferdov, Stanislav'
'Lin, Zhi'

_publ_section_title
;
 Selective Detection of Cs+in Water Solutions via One-Step Formation of a
 New Type of Struvite-Like Phosphate
;
_journal_issue 18
_journal_name_full 'Chemistry of Materials'
_journal_page_first 5345
_journal_paper_doi 10.1021/cm101657z
_journal_volume 22
_journal_year 2010
_chemical_formula_structural 'Cs [Mn (O H2)6] (P O4)'
_chemical_formula_sum 'Cs2 H12 Mn2 O20 P2'
_chemical_formula_weight 757.616
_chemical_name_common 'Cs-Mn-struvite (hexagonal)'
_chemical_name_systematic ' struvite'
_space_group_IT_number 186
_symmetry_cell_setting hexagonal
_symmetry_space_group_name_Hall 'P 6c -2c'
_symmetry_space_group_name_H-M 'P 63 m c'
_cell_angle_alpha 90.00000
_cell_angle_beta 90.00000
_cell_angle_gamma 120.00000
_cell_formula_units_Z 2
_cell_length_a 6.986813(9)
_cell_length_b 6.986813(9)
_cell_length_c 12.037947(2)
_cell_volume 508.9104(9)
_computing_publication_material DIAMOND
_computing_structure_refinement FULLPROF
_computing_structure_solution EXPO
_diffrn_ambient_temperature 300
_diffrn_radiation_type 'Cu K\a'
_diffrn_radiation_wavelength 1.540600
_diffrn_source_target Cu
_pd_meas_2theta_range_inc 0.040107
_pd_meas_2theta_range_max 100
_pd_meas_2theta_range_min 13.03005
_pd_meas_number_of_points 2543
_pd_proc_2theta_range_inc 0.040107
_pd_proc_2theta_range_max 114.9054
_pd_proc_2theta_range_min 12.9535
_pd_proc_info_data_reduction no
_pd_proc_info_excluded_regions no
_pd_proc_ls_background_function 'Linear interpolation'
_pd_proc_ls_pref_orient_corr ' no'
_pd_proc_ls_profile_function Pseudo-Voigt
_pd_proc_ls_prof_R_factor 3.4456
_pd_proc_ls_prof_wR_expected 2.4420
_pd_proc_ls_prof_wR_factor 4.5524
_refine_ls_number_parameters 69
_refine_ls_number_reflns 332
_refine_ls_number_restraints 0
_refine_ls_R_I_factor 4.3604
_cod_data_source_file cm101657z_si_001.cif
_cod_data_source_block phase
_cod_depositor_comments
;
The following automatic conversions were performed:

'_symmetry_cell_setting' value 'Hexagonal' changed to 'hexagonal'
according to /home/saulius/struct/CIF-dictionaries/cif_core.dic
dictionary named 'cif_core.dic' version 2.4.2 from 2011-04-26.

Automatic conversion script
Id: cif_fix_values 1715 2011-07-08 13:25:40Z adriana 
;
_cod_original_cell_volume 508.91(15)
_cod_original_formula_sum 'Cs2 Mn2 P2 O20 H12'
_cod_database_code 4000911
_pd_instr ' 'X'Pert Philips; Bragg-Brentano''
_pd_proc_ls_prof_cr_factor 16.0382
_pd_proc_ls_prof_cwr_factor 12.5018
_pd_proc_ls_prof_cwr_expected 6.7061
_pd_proc_ls_prof_chi2 3.4754
_pd_proc_ls_prof_echi2 3.6404

loop_
_symmetry_equiv_pos_as_xyz
x,y,z
x-y,x,z+1/2
-y,x-y,z
-x,-y,z+1/2
-x+y,-x,z
y,-x+y,z+1/2
-y,-x,z
-x,-x+y,z+1/2
-x+y,y,z
y,x,z+1/2
x,x-y,z
x-y,-y,z+1/2

loop_
_atom_site_label
_atom_site_fract_x
_atom_site_fract_y
_atom_site_fract_z
_atom_site_U_iso_or_equiv
_atom_site_occupancy
_atom_site_adp_type
_atom_site_type_symbol
CS 0.66670 -0.66670 1.38(13) 0.0567(14) 1.00000 Uiso Cs+1
MN 0.33330 -0.33330 1.26(13) 0.028(3) 1.00000 Uiso Mn+2
P 0.00000 0.00000 1.10(13) 0.030(4) 1.00000 Uiso P+5
O1 0.997(3) -0.502(3) 1.66(13) 0.052(3) 0.99998 Uiso O-2
O2 0.00000 0.00000 1.23(13) 0.052(3) 1.00000 Uiso O-2
O3 0.2442(14) 0.1220(14) 1.07(13) 0.052(3) 0.99998 Uiso O-2
O4 0.637(2) -1.181(2) 1.34(13) 0.052(3) 0.99998 Uiso O-2

loop_
_atom_type_symbol
_atom_type_scat_Cromer_Mann_a1
_atom_type_scat_Cromer_Mann_b1
_atom_type_scat_Cromer_Mann_a2
_atom_type_scat_Cromer_Mann_b2
_atom_type_scat_Cromer_Mann_a3
_atom_type_scat_Cromer_Mann_b3
_atom_type_scat_Cromer_Mann_a4
_atom_type_scat_Cromer_Mann_b4
_atom_type_scat_Cromer_Mann_c
_atom_type_scat_dispersion_real
_atom_type_scat_dispersion_imag
_atom_type_scat_source
cs+1 20.35240 3.55200 19.12780 0.30860 10.28210 23.71280 0.96150 59.45650 3.27910 -1.02200 7.90400 International_Tables_for_Crystallography_Vol.C(1991)_Tables_6.1.1.4_and_6.1.1.5
mn+2 10.80610 5.27960 7.36200 0.34350 3.52680 14.34300 0.21840 41.32350 1.08740 -0.56800 2.80800 International_Tables_for_Crystallography_Vol.C(1991)_Tables_6.1.1.4_and_6.1.1.5
p+5 6.43450 1.90670 4.17910 27.15700 1.78000 0.52600 1.49080 68.16450 1.11490 0.28300 0.43400 International_Tables_for_Crystallography_Vol.C(1991)_Tables_6.1.1.4_and_6.1.1.5
o-2 4.75800 7.83100 3.63700 30.05000 0.00000 0.00000 0.00000 0.00000 1.59400 0.04700 0.03200 International_Tables_for_Crystallography_Vol.C(1991)_Tables_6.1.1.4_and_6.1.1.5
